data_2004755
loop_
_publ_author_name
'Kolter, T.'
'R\"ubsam, F.'
'Giannis, A.'
'Nieger, M.'

_publ_contact_author
;
        Dr. Athanassios Giannis
        Institut f\"ur Organische Chemie und Biochemie der Universit\"at
        Gerhard-Domagk-Str. 1
        53121 Bonn
        Germany
;
_publ_section_title 4-<i>tert</i>-Butyloxycarbonyl-6(<i>S</i>)-(hydroxymethyl)-3(<i>S</i>)-(1-methylethyl)piperazin-2-one
_journal_issue 4
_journal_name_full 'Acta Crystallographica Section C'
_journal_page_first 978
_journal_page_last 980
_journal_paper_doi 10.1107/S0108270195013278
_journal_volume 52
_journal_year 1996
_chemical_formula_moiety 'C13 H24 N2 O4'
_chemical_formula_sum 'C13 H24 N2 O4'
_chemical_formula_weight 272.34
_chemical_name_systematic
;
 4-tert-Butyloxycarbonyl-6(S)-hydroxymethyl-3(S)-methylethyl-
 piperazin-2-one
;
_space_group_IT_number 19
_symmetry_cell_setting orthorhombic
_symmetry_space_group_name_Hall 'P 2ac 2ab'
_symmetry_space_group_name_H-M 'P 21 21 21'
_audit_creation_method SHELXL
_cell_angle_alpha 90.00
_cell_angle_beta 90.00
_cell_angle_gamma 90.00
_cell_formula_units_Z 4
_cell_length_a 7.8900(10)
_cell_length_b 11.7520(10)
_cell_length_c 17.0280(10)
_cell_measurement_reflns_used 25
_cell_measurement_temperature 293(2)
_cell_measurement_theta_max 46
_cell_measurement_theta_min 40
_cell_volume 1578.9(3)
_computing_cell_refinement CAD4-Express
_computing_data_collection 'CAD4-Express (Enraf-Nonius, 1989)'
_computing_data_reduction 'locally modified XCAD4 (Sheldrick, 1992)'
_computing_molecular_graphics 'SHELXTL-Plus (Sheldrick, 1989)'
_computing_publication_material 'SHELXL-93 (Sheldrick, 1993)'
_computing_structure_refinement 'SHELXL-93 (Sheldrick, 1993)'
_computing_structure_solution 'SHELXTL-Plus (Sheldrick, 1989)'
_diffrn_ambient_temperature 293(2)
_diffrn_measurement_device 'Enraf-Nonius CAD4'
_diffrn_measurement_method 2\q/2\w-scans
_diffrn_radiation_monochromator graphite
_diffrn_radiation_source 'fine-focus sealed tube'
_diffrn_radiation_type CuK\a
_diffrn_radiation_wavelength 1.54178
_diffrn_reflns_av_R_equivalents 0.0575
_diffrn_reflns_av_sigmaI/netI 0.0429
_diffrn_reflns_limit_h_max 7
_diffrn_reflns_limit_h_min -8
_diffrn_reflns_limit_k_max 13
_diffrn_reflns_limit_k_min 0
_diffrn_reflns_limit_l_max 0
_diffrn_reflns_limit_l_min -19
_diffrn_reflns_number 2328
_diffrn_reflns_theta_max 59.96
_diffrn_reflns_theta_min 4.57
_diffrn_standards_decay_% '+-1 variation not decay'
_diffrn_standards_interval_count '200 (orientation)'
_diffrn_standards_interval_time '120 min (intensity)'
_diffrn_standards_number '2 (orientation), 3 (intensity)'
_exptl_absorpt_coefficient_mu 0.696
_exptl_absorpt_correction_type none
_exptl_crystal_colour yellowish
_exptl_crystal_density_diffrn 1.146
_exptl_crystal_density_meas ?
_exptl_crystal_density_method none
_exptl_crystal_description plate
_exptl_crystal_F_000 592
_exptl_crystal_size_max 0.80
_exptl_crystal_size_mid 0.60
_exptl_crystal_size_min 0.30
_refine_diff_density_max 0.194
_refine_diff_density_min -0.157
_refine_ls_abs_structure_details 'Flack H D (1983), Acta Cryst. A39, 876-881'
_refine_ls_abs_structure_Flack ' -0.03(70), absolute structure cannot be determined reliably'
_refine_ls_extinction_coef 0.015(2)
_refine_ls_extinction_method 'SHELXL (Sheldrick, 1993)'
_refine_ls_goodness_of_fit_all 1.042
_refine_ls_goodness_of_fit_obs 1.061
_refine_ls_hydrogen_treatment 'riding, H (on O and N) free'
_refine_ls_matrix_type full
_refine_ls_number_parameters 184
_refine_ls_number_reflns 2019
_refine_ls_number_restraints 2
_refine_ls_restrained_S_all 1.041
_refine_ls_restrained_S_obs 1.060
_refine_ls_R_factor_all 0.0921
_refine_ls_R_factor_obs 0.0674
_refine_ls_shift/esd_max 0.000
_refine_ls_shift/esd_mean 0.000
_refine_ls_structure_factor_coef Fsqd
_refine_ls_weighting_scheme
;calc w = 1/[\s^2^(Fo^2^) + (0.128P)^2^ + 0.6321P] where
 P=(F~o~^2^+2F~c~^2^)/3
;
_refine_ls_wR_factor_all 0.2097
_refine_ls_wR_factor_obs 0.1845
_reflns_number_observed 1545
_reflns_number_total 2019
_reflns_observed_criterion >2sigma(I)
_cod_data_source_file jz1074.cif
_cod_data_source_block sh02
_cod_depositor_comments
;
The following automatic conversions were performed:

'_exptl_crystal_density_meas' value 'none' was changed to '?' - the
value is perceived as not measured.

Automatic conversion script
Id: cif_fix_values 3008 2015-01-20 13:52:24Z robertas 
;
_cod_original_sg_symbol_H-M 'P 212121'
_cod_database_code 2004755

loop_
_symmetry_equiv_pos_as_xyz
'x, y, z'
'-x+1/2, -y, z+1/2'
'-x, y+1/2, -z+1/2'
'x+1/2, -y+1/2, -z'

loop_
_atom_site_aniso_label
_atom_site_aniso_U_11
_atom_site_aniso_U_22
_atom_site_aniso_U_33
_atom_site_aniso_U_12
_atom_site_aniso_U_13
_atom_site_aniso_U_23
N1 0.051(2) 0.113(4) 0.086(3) 0.001(2) 0.004(2) 0.021(3)
C2 0.051(3) 0.114(4) 0.065(3) -0.006(3) 0.006(2) 0.015(3)
C3 0.047(2) 0.109(4) 0.062(3) 0.001(3) 0.006(2) 0.006(3)
N4 0.049(2) 0.100(3) 0.066(2) 0.000(2) -0.008(2) 0.010(2)
C5 0.065(3) 0.107(4) 0.079(3) -0.015(3) -0.016(3) 0.002(3)
C6 0.038(2) 0.114(4) 0.085(4) -0.013(3) -0.009(2) 0.028(3)
O21 0.060(2) 0.109(3) 0.117(3) -0.006(2) 0.016(2) 0.030(2)
C31 0.097(4) 0.137(5) 0.076(3) 0.021(4) 0.025(3) 0.000(3)
C32 0.148(7) 0.203(8) 0.094(4) 0.002(7) 0.055(5) 0.001(5)
C33 0.222(10) 0.176(8) 0.120(6) 0.079(8) 0.065(7) -0.013(5)
C41 0.048(3) 0.112(4) 0.064(3) 0.000(3) 0.004(2) 0.001(3)
O41 0.052(2) 0.128(3) 0.092(3) -0.008(2) -0.017(2) 0.018(2)
O42 0.060(2) 0.123(3) 0.081(2) -0.012(2) -0.017(2) 0.027(2)
C42 0.077(4) 0.120(4) 0.089(4) 0.003(4) -0.023(3) 0.029(4)
C43 0.100(5) 0.153(6) 0.114(5) -0.021(5) -0.023(4) 0.055(5)
C44 0.099(5) 0.156(7) 0.207(10) 0.013(5) -0.022(6) 0.075(7)
C45 0.207(10) 0.180(8) 0.080(4) -0.072(8) -0.018(5) 0.008(5)
C61 0.058(3) 0.145(5) 0.101(4) -0.001(3) 0.017(3) 0.022(4)
O61 0.059(2) 0.193(5) 0.128(3) -0.012(3) 0.006(2) 0.073(3)

loop_
_atom_site_label
_atom_site_occupancy
_atom_site_fract_x
_atom_site_fract_y
_atom_site_fract_z
_atom_site_U_iso_or_equiv
_atom_site_thermal_displace_type
_atom_site_calc_flag
_atom_site_refinement_flags
_atom_site_type_symbol
N1 1 .1426(5) .6207(4) .5218(3) .0830(10) Uani d D N
H1 1 .068(6) .675(4) .515(4) .100 Uiso d D H
C2 1 .3045(6) .6436(6) .5054(3) .077(2) Uani d . C
C3 1 .4322(6) .5472(5) .5123(3) .0730(10) Uani d . C
H3 1 .5356(6) .5783(5) .5359(3) .087 Uiso calc R H
N4 1 .3672(5) .4589(4) .5648(2) .0720(10) Uani d . N
C5 1 .1964(7) .4200(5) .5462(3) .084(2) Uani d . C
H5A 1 .1650(7) .3578(5) .5807(3) .100 Uiso calc R H
H5B 1 .1923(7) .3926(5) .4924(3) .100 Uiso calc R H
C6 1 .0743(6) .5178(5) .5564(3) .079(2) Uani d . C
H6 1 -.0298(6) .4986(5) .5280(3) .095 Uiso calc R H
O21 1 .3495(5) .7398(4) .4841(3) .0950(10) Uani d . O
C31 1 .4783(9) .5015(6) .4302(4) .103(2) Uani d . C
H31 1 .3725(9) .4854(6) .4022(4) .124 Uiso calc R H
C32 1 .5757(12) .5847(8) .3835(4) .148(3) Uani d . C
H32A 1 .510(4) .653(3) .377(4) .222 Uiso calc R H
H32B 1 .600(9) .553(3) .3328(19) .222 Uiso calc R H
H32C 1 .680(5) .602(5) .410(3) .222 Uiso calc R H
C33 1 .5768(16) .3889(8) .4384(5) .173(4) Uani d . C
H33A 1 .505(4) .332(2) .461(5) .259 Uiso calc R H
H33B 1 .674(6) .4004(18) .471(4) .259 Uiso calc R H
H33C 1 .613(10) .364(4) .3875(8) .259 Uiso calc R H
C41 1 .4637(6) .4195(5) .6233(3) .0740(10) Uani d . C
O41 1 .6045(4) .4563(3) .6382(2) .0910(10) Uani d . O
O42 1 .3830(4) .3398(3) .6646(2) .0880(10) Uani d . O
C42 1 .4521(8) .2940(5) .7372(4) .095(2) Uani d . C
C43 1 .3088(10) .2149(7) .7639(5) .122(3) Uani d . C
H43A 1 .209(3) .2591(9) .775(3) .184 Uiso calc R H
H43B 1 .343(3) .175(4) .811(2) .184 Uiso calc R H
H43C 1 .285(5) .161(3) .7232(15) .184 Uiso calc R H
C44 1 .6131(11) .2300(8) .7237(7) .154(4) Uani d . C
H44A 1 .648(5) .195(5) .7719(12) .231 Uiso calc R H
H44B 1 .700(3) .2817(13) .706(4) .231 Uiso calc R H
H44C 1 .595(3) .173(4) .685(3) .231 Uiso calc R H
C45 1 .4745(14) .3889(8) .7946(4) .156(4) Uani d . C
H45A 1 .558(8) .441(4) .775(3) .234 Uiso calc R H
H45B 1 .512(11) .3585(12) .8441(16) .234 Uiso calc R H
H45C 1 .369(3) .428(5) .802(4) .234 Uiso calc R H
C61 1 .0274(7) .5377(6) .6408(3) .101(2) Uani d . C
H61A 1 .1292(7) .5547(6) .6706(3) .122 Uiso calc R H
H61B 1 -.0468(7) .6033(6) .6441(3) .122 Uiso calc R H
O61 1 -.0537(5) .4437(5) .6743(3) .127(2) Uani d D O
H61 1 -0.156(4) .437(9) .669(6) .190 Uiso d D H

loop_
_atom_type_symbol
_atom_type_description
_atom_type_scat_dispersion_real
_atom_type_scat_dispersion_imag
_atom_type_scat_source
C C 0.0181 0.0091 'International Tables Vol C Tables 4.2.6.8 and 6.1.1.4'
H H 0.0000 0.0000 'International Tables Vol C Tables 4.2.6.8 and 6.1.1.4'
N N 0.0311 0.0180 'International Tables Vol C Tables 4.2.6.8 and 6.1.1.4'
O O 0.0492 0.0322 'International Tables Vol C Tables 4.2.6.8 and 6.1.1.4'

loop_
_geom_angle_atom_site_label_1
_geom_angle_atom_site_label_2
_geom_angle_atom_site_label_3
_geom_angle
C2 N1 C6 127.5(5)
O21 C2 N1 121.3(5)
O21 C2 C3 120.8(4)
N1 C2 C3 117.9(5)
N4 C3 C2 110.0(4)
N4 C3 C31 113.0(5)
C2 C3 C31 110.3(4)
C41 N4 C5 125.5(4)
C41 N4 C3 120.1(4)
C5 N4 C3 114.4(4)
N4 C5 C6 109.0(4)
N1 C6 C61 110.6(5)
N1 C6 C5 110.5(4)
C61 C6 C5 112.7(4)
C32 C31 C3 112.4(6)
C32 C31 C33 110.8(7)
C3 C31 C33 109.7(5)
O41 C41 O42 125.1(5)
O41 C41 N4 123.5(5)
O42 C41 N4 111.4(4)
C41 O42 C42 122.0(4)
O42 C42 C45 109.0(6)
O42 C42 C44 112.0(6)
C45 C42 C44 112.0(7)
O42 C42 C43 101.6(4)
C45 C42 C43 110.2(7)
C44 C42 C43 111.6(6)
O61 C61 C6 112.3(6)

loop_
_geom_bond_atom_site_label_1
_geom_bond_atom_site_label_2
_geom_bond_distance
N1 C2 1.334(6)
N1 C6 1.449(6)
C2 O21 1.240(7)
C2 C3 1.521(8)
C3 N4 1.463(6)
C3 C31 1.540(7)
N4 C41 1.336(6)
N4 C5 1.458(6)
C5 C6 1.510(7)
C6 C61 1.503(8)
C31 C32 1.476(10)
C31 C33 1.541(10)
C41 O41 1.219(6)
C41 O42 1.334(6)
O42 C42 1.455(6)
C42 C45 1.493(10)
C42 C44 1.494(12)
C42 C43 1.532(9)
C61 O61 1.398(8)

loop_
_geom_torsion_atom_site_label_1
_geom_torsion_atom_site_label_2
_geom_torsion_atom_site_label_3
_geom_torsion_atom_site_label_4
_geom_torsion
_geom_torsion_publ_flag
C6 N1 C2 O21 -171.5(5) ?
C6 N1 C2 C3 9.5(8) yes
O21 C2 C3 N4 158.5(5) ?
N1 C2 C3 N4 -22.5(6) ?
O21 C2 C3 C31 -76.2(7) ?
N1 C2 C3 C31 102.8(6) ?
C2 C3 N4 C41 -129.9(5) ?
C31 C3 N4 C41 106.4(6) ?
C2 C3 N4 C5 51.1(6) yes
C31 C3 N4 C5 -72.6(6) ?
C41 N4 C5 C6 117.2(6) ?
C3 N4 C5 C6 -63.8(5) yes
C2 N1 C6 C61 104.8(6) ?
C2 N1 C6 C5 -20.7(7) yes
N4 C5 C6 N1 44.6(6) yes
N4 C5 C6 C61 -79.7(5) ?
N4 C3 C31 C32 -168.2(6) ?
C2 C3 C31 C32 68.2(7) ?
N4 C3 C31 C33 -44.5(8) ?
C2 C3 C31 C33 -168.0(7) ?
C5 N4 C41 O41 -178.1(5) ?
C3 N4 C41 O41 3.0(8) ?
C5 N4 C41 O42 -1.1(7) ?
C3 N4 C41 O42 -180.0(4) yes
O41 C41 O42 C42 5.1(8) ?
N4 C41 O42 C42 -171.9(5) ?
C41 O42 C42 C45 59.4(8) ?
C41 O42 C42 C44 -65.1(8) ?
C41 O42 C42 C43 175.7(5) ?
N1 C6 C61 O61 174.4(4) ?
C5 C6 C61 O61 -61.3(6) ?

loop_
_cod_related_entry_id
_cod_related_entry_database
_cod_related_entry_code
1 ChemSpider 9208178
